data_1564814
loop_
_publ_author_name
'Somov, N.V.'
'Chausov, F.F.'
'Zakirova, R.M.'
'Shumilova, M.A.'
'Aleksandrov, V.A.'
'Petrov, V.G.'

_publ_section_title
;
 Synthesis, Structure, and Properties of
 Nitrilo-tris(methylenephosphonato)-triaquairon(II)
 {Fe[\m-NH(CH2PO3H)3](H2O)3}, as an Ingredient of
 Anticorrosive Protective Coatings on the Steel Surface
;
_journal_issue 6
_journal_name_full
;
 Crystallography Reports
;
_journal_page_first 853
_journal_page_last 859
_journal_paper_doi 10.1134/S1063774515060334
_journal_volume 60
_journal_year 2015
_chemical_formula_sum 'C3 H16 Fe N O12 P3'
_chemical_formula_weight 406.93
_space_group_IT_number 14
_space_group_name_Hall '-P 2ybc'
_space_group_name_H-M_alt 'P 1 21/c 1'
_symmetry_cell_setting monoclinic
_symmetry_Int_Tables_number 14
_symmetry_space_group_name_Hall '-P 2ybc'
_symmetry_space_group_name_H-M 'P 1 21/c 1'
_atom_sites_solution_hydrogens difmap
_audit_creation_date 2014-11-20T15:33:53-00:00
_audit_creation_method 'WinGX routine CIF_UPDATE'
_cell_angle_alpha 90
_cell_angle_beta 115.685(4)
_cell_angle_gamma 90
_cell_formula_units_Z 4
_cell_length_a 9.2619(3)
_cell_length_b 16.0548(3)
_cell_length_c 9.7570(3)
_cell_measurement_reflns_used 21665
_cell_measurement_temperature 293(2)
_cell_measurement_theta_max 35.132
_cell_measurement_theta_min 4.074
_cell_volume 1307.49(8)
_computing_cell_refinement
;
        CrysAlisPro, Agilent Technologies,
        Version 1.171.37.35 (release 13-08-2014 CrysAlis171 .NET)
        (compiled Aug 13 2014,18:06:01)
;
_computing_data_collection
;
        CrysAlisPro, Agilent Technologies,
        Version 1.171.37.35 (release 13-08-2014 CrysAlis171 .NET)
        (compiled Aug 13 2014,18:06:01)
;
_computing_data_reduction
;
        CrysAlisPro, Agilent Technologies,
        Version 1.171.37.35 (release 13-08-2014 CrysAlis171 .NET)
        (compiled Aug 13 2014,18:06:01)
;
_computing_structure_refinement 'SHELXL-2014/7 (Sheldrick, 2014)'
_diffrn_ambient_temperature 293(2)
_diffrn_detector 'CCD plate'
_diffrn_detector_area_resol_mean 16.0302
_diffrn_detector_type Sapphire3
_diffrn_measured_fraction_theta_full 0.992
_diffrn_measured_fraction_theta_max 0.995
_diffrn_measurement_device 'four-circle diffractometer'
_diffrn_measurement_device_type 'Xcalibur, Sapphire3, Gemini'
_diffrn_measurement_method '\w scans'
_diffrn_orient_matrix_UB_11 0.0713124
_diffrn_orient_matrix_UB_12 0.0216777
_diffrn_orient_matrix_UB_13 0.0463984
_diffrn_orient_matrix_UB_21 -0.0461997
_diffrn_orient_matrix_UB_22 0.0331369
_diffrn_orient_matrix_UB_23 0.0082095
_diffrn_orient_matrix_UB_31 0.0006549
_diffrn_orient_matrix_UB_32 -0.019559
_diffrn_orient_matrix_UB_33 0.0655189
_diffrn_radiation_monochromator graphite
_diffrn_radiation_probe x-ray
_diffrn_radiation_type MoK\a
_diffrn_radiation_wavelength 0.71073
_diffrn_reflns_av_R_equivalents 0.0162
_diffrn_reflns_av_unetI/netI 0.0232
_diffrn_reflns_Laue_measured_fraction_full 0.992
_diffrn_reflns_Laue_measured_fraction_max 0.995
_diffrn_reflns_limit_h_max 13
_diffrn_reflns_limit_h_min -13
_diffrn_reflns_limit_k_max 22
_diffrn_reflns_limit_k_min -22
_diffrn_reflns_limit_l_max 13
_diffrn_reflns_limit_l_min -13
_diffrn_reflns_number 27012
_diffrn_reflns_point_group_measured_fraction_full 0.992
_diffrn_reflns_point_group_measured_fraction_max 0.995
_diffrn_reflns_theta_full 25.242
_diffrn_reflns_theta_max 30.508
_diffrn_reflns_theta_min 3.437
_diffrn_source 'Enhance (Mo) X-ray Source'
_exptl_absorpt_coefficient_mu 1.583
_exptl_absorpt_correction_T_max 1
_exptl_absorpt_correction_T_min 0.91988
_exptl_absorpt_correction_type multi-scan
_exptl_absorpt_process_details
;
        CrysAlisPro, Agilent Technologies,
        Version 1.171.37.35 (release 13-08-2014 CrysAlis171 .NET)
        (compiled Aug 13 2014,18:06:01)
        Empirical absorption correction using spherical harmonics,
 implemented in SCALE3 ABSPACK scaling algorithm.
;
_exptl_crystal_density_diffrn 2.067
_exptl_crystal_description prism
_exptl_crystal_F_000 832
_exptl_crystal_size_max 0.210
_exptl_crystal_size_mid 0.1244
_exptl_crystal_size_min 0.065
_refine_diff_density_max 0.409
_refine_diff_density_min -0.279
_refine_diff_density_rms 0.057
_refine_ls_extinction_method none
_refine_ls_goodness_of_fit_ref 1.103
_refine_ls_hydrogen_treatment refall
_refine_ls_matrix_type full
_refine_ls_number_parameters 245
_refine_ls_number_reflns 3963
_refine_ls_number_restraints 0
_refine_ls_restrained_S_all 1.103
_refine_ls_R_factor_all 0.0198
_refine_ls_R_factor_gt 0.0191
_refine_ls_shift/su_max 0.002
_refine_ls_shift/su_mean 0
_refine_ls_structure_factor_coef Fsqd
_refine_ls_weighting_details 'w=1/[\s^2^(Fo^2^)+(0.0255P)^2^+0.6021P] where P=(Fo^2^+2Fc^2^)/3'
_refine_ls_weighting_scheme calc
_refine_ls_wR_factor_gt 0.0511
_refine_ls_wR_factor_ref 0.0514
_reflns_Friedel_coverage 0
_reflns_number_gt 3864
_reflns_number_total 3963
_reflns_threshold_expression 'I > 2\s(I)'
_cod_data_source_file tmp.cif
_cod_data_source_block fe(ii)
_cod_original_cell_volume 1307.49(7)
_cod_original_sg_symbol_H-M 'P 21/c'
_cod_database_code 1564814

loop_
_symmetry_equiv_pos_as_xyz
'x, y, z'
'-x, y+1/2, -z+1/2'
'-x, -y, -z'
'x, -y-1/2, z-1/2'

loop_
_atom_site_label
_atom_site_type_symbol
_atom_site_fract_x
_atom_site_fract_y
_atom_site_fract_z
_atom_site_U_iso_or_equiv
_atom_site_adp_type
_atom_site_occupancy
_atom_site_site_symmetry_order
_atom_site_calc_flag
_atom_site_refinement_flags_posn
_atom_site_refinement_flags_adp
_atom_site_refinement_flags_occupancy
_atom_site_disorder_assembly
_atom_site_disorder_group
C1 C 0.82439(12) 0.83130(6) 0.33634(12) 0.01255(17) Uani 1 1 d . . . . .
C2 C 0.83119(12) 0.53609(7) 0.70710(12) 0.01327(18) Uani 1 1 d . . . . .
C3 C 0.60941(12) 0.55941(6) 0.78087(12) 0.01272(17) Uani 1 1 d . . . . .
N1 N 0.78293(10) 0.57763(5) 0.81950(10) 0.01028(15) Uani 1 1 d . . . . .
O1 O 0.94682(10) 0.82495(5) 0.64435(9) 0.01900(16) Uani 1 1 d . . . . .
O2 O 0.88341(13) 0.69291(6) 0.48464(11) 0.02465(19) Uani 1 1 d . . . . .
O3 O 0.65915(10) 0.77790(5) 0.49430(9) 0.01849(16) Uani 1 1 d . . . . .
O4 O 0.43507(11) 0.79910(5) 0.17293(9) 0.01922(16) Uani 1 1 d . . . . .
O5 O 0.30008(15) 0.77570(8) 0.39249(13) 0.0364(3) Uani 1 1 d . . . . .
O6 O 0.24490(11) 0.65303(6) 0.15977(11) 0.02336(18) Uani 1 1 d . . . . .
O7 O 0.49134(10) 0.61292(5) 0.48544(9) 0.01627(15) Uani 1 1 d . . . . .
O8 O 0.58633(12) 0.63515(7) 0.22397(12) 0.02517(19) Uani 1 1 d . . . . .
O9 O 0.30592(10) 0.55978(6) 0.59102(11) 0.02090(17) Uani 1 1 d . . . . .
O10 O 1.09892(10) 0.60484(5) 0.70184(9) 0.01590(15) Uani 1 1 d . . . . .
O11 O 1.07892(11) 0.45095(5) 0.70215(10) 0.01902(16) Uani 1 1 d . . . . .
O12 O 1.12422(10) 0.53151(5) 0.94309(9) 0.01759(15) Uani 1 1 d . . . . .
P1 P 0.82620(3) 0.78157(2) 0.50554(3) 0.01199(6) Uani 1 1 d . . . . .
P2 P 0.45543(3) 0.61568(2) 0.62151(3) 0.01092(6) Uani 1 1 d . . . . .
P3 P 1.04870(3) 0.53289(2) 0.77244(3) 0.01084(6) Uani 1 1 d . . . . .
Fe1 Fe 0.45976(2) 0.70796(2) 0.32996(2) 0.01314(5) Uani 1 1 d . . . . .
H1 H 0.751(2) 0.8016(10) 0.2445(19) 0.018(4) Uiso 1 1 d . . . . .
H2 H 0.928(2) 0.8261(11) 0.3410(18) 0.020(4) Uiso 1 1 d . . . . .
H3 H 0.951(3) 0.6745(15) 0.555(3) 0.053(7) Uiso 1 1 d . . . . .
H4 H 0.591(3) 0.6535(16) 0.151(3) 0.052(7) Uiso 1 1 d . . . . .
H5 H 0.667(3) 0.6172(16) 0.281(3) 0.057(7) Uiso 1 1 d . . . . .
H6 H 0.224(3) 0.6176(14) 0.094(3) 0.042(6) Uiso 1 1 d . . . . .
H7 H 0.162(3) 0.6644(14) 0.164(2) 0.040(5) Uiso 1 1 d . . . . .
H8 H 0.243(3) 0.8104(13) 0.343(3) 0.038(5) Uiso 1 1 d . . . . .
H9 H 0.305(3) 0.7697(13) 0.470(3) 0.039(6) Uiso 1 1 d . . . . .
H10 H 0.256(3) 0.5769(13) 0.627(2) 0.039(5) Uiso 1 1 d . . . . .
H11 H 0.599(2) 0.5042(11) 0.763(2) 0.022(4) Uiso 1 1 d . . . . .
H12 H 0.5959(19) 0.5688(10) 0.8721(18) 0.019(4) Uiso 1 1 d . . . . .
H13 H 0.8342(19) 0.5514(10) 0.9064(18) 0.016(4) Uiso 1 1 d . . . . .
H14 H 0.781(2) 0.5646(10) 0.6114(19) 0.021(4) Uiso 1 1 d . . . . .
H15 H 0.7949(19) 0.4784(10) 0.6990(18) 0.016(4) Uiso 1 1 d . . . . .
H16 H 1.072(3) 0.4107(14) 0.742(2) 0.043(6) Uiso 1 1 d . . . . .

loop_
_atom_site_aniso_label
_atom_site_aniso_U_11
_atom_site_aniso_U_22
_atom_site_aniso_U_33
_atom_site_aniso_U_23
_atom_site_aniso_U_13
_atom_site_aniso_U_12
C1 0.0138(4) 0.0105(4) 0.0146(4) 0.0020(3) 0.0074(4) 0.0019(3)
C2 0.0129(4) 0.0144(4) 0.0129(4) -0.0039(3) 0.0060(4) -0.0007(3)
C3 0.0114(4) 0.0132(4) 0.0145(4) 0.0019(3) 0.0063(3) -0.0007(3)
N1 0.0103(3) 0.0102(3) 0.0102(3) -0.0004(3) 0.0042(3) 0.0003(3)
O1 0.0162(4) 0.0209(4) 0.0167(4) -0.0043(3) 0.0041(3) -0.0020(3)
O2 0.0323(5) 0.0142(4) 0.0192(4) 0.0016(3) 0.0034(4) 0.0082(3)
O3 0.0154(4) 0.0240(4) 0.0162(4) 0.0014(3) 0.0070(3) -0.0043(3)
O4 0.0246(4) 0.0153(4) 0.0148(4) 0.0024(3) 0.0058(3) -0.0051(3)
O5 0.0473(7) 0.0464(6) 0.0214(5) 0.0147(5) 0.0205(5) 0.0320(5)
O6 0.0157(4) 0.0263(4) 0.0259(4) -0.0093(4) 0.0071(3) -0.0042(3)
O7 0.0199(4) 0.0173(4) 0.0142(3) 0.0021(3) 0.0099(3) 0.0028(3)
O8 0.0237(5) 0.0293(5) 0.0253(5) 0.0034(4) 0.0132(4) 0.0068(4)
O9 0.0140(4) 0.0260(4) 0.0259(4) -0.0093(3) 0.0116(3) -0.0060(3)
O10 0.0163(4) 0.0145(3) 0.0186(4) 0.0029(3) 0.0091(3) -0.0006(3)
O11 0.0258(4) 0.0129(4) 0.0245(4) -0.0004(3) 0.0166(3) 0.0031(3)
O12 0.0188(4) 0.0188(4) 0.0126(3) 0.0019(3) 0.0044(3) 0.0006(3)
P1 0.01249(12) 0.01057(11) 0.01137(11) 0.00166(8) 0.00373(9) -0.00011(8)
P2 0.01029(11) 0.01203(11) 0.01009(11) -0.00099(8) 0.00409(9) 0.00046(8)
P3 0.01159(11) 0.01044(11) 0.01148(11) 0.00081(8) 0.00592(9) 0.00113(8)
Fe1 0.01417(8) 0.01301(8) 0.01225(7) 0.00133(5) 0.00573(6) -0.00080(5)

loop_
_atom_type_symbol
_atom_type_description
_atom_type_scat_dispersion_real
_atom_type_scat_dispersion_imag
_atom_type_scat_source
C C 0.0033 0.0016 'International Tables Vol C Tables 4.2.6.8 and 6.1.1.4'
H H 0 0 'International Tables Vol C Tables 4.2.6.8 and 6.1.1.4'
N N 0.0061 0.0033 'International Tables Vol C Tables 4.2.6.8 and 6.1.1.4'
O O 0.0106 0.006 'International Tables Vol C Tables 4.2.6.8 and 6.1.1.4'
P P 0.1023 0.0942 'International Tables Vol C Tables 4.2.6.8 and 6.1.1.4'
Fe Fe 0.3463 0.8444 'International Tables Vol C Tables 4.2.6.8 and 6.1.1.4'

loop_
_geom_angle_atom_site_label_1
_geom_angle_atom_site_label_2
_geom_angle_atom_site_label_3
_geom_angle
_geom_angle_site_symmetry_1
_geom_angle_site_symmetry_3
N1 C1 P1 115.20(7) 4_575 .
N1 C1 H1 109.2(9) 4_575 .
P1 C1 H1 110.0(9) . .
N1 C1 H2 107.3(10) 4_575 .
P1 C1 H2 107.8(10) . .
H1 C1 H2 107.0(14) . .
N1 C2 P3 112.80(7) . .
N1 C2 H14 108.9(10) . .
P3 C2 H14 110.5(10) . .
N1 C2 H15 106.2(9) . .
P3 C2 H15 106.8(9) . .
H14 C2 H15 111.6(14) . .
N1 C3 P2 117.99(7) . .
N1 C3 H11 104.5(11) . .
P2 C3 H11 110.2(11) . .
N1 C3 H12 106.8(10) . .
P2 C3 H12 110.0(10) . .
H11 C3 H12 106.7(15) . .
C1 N1 C2 111.58(8) 4_576 .
C1 N1 C3 114.16(8) 4_576 .
C2 N1 C3 110.57(8) . .
C1 N1 H13 110.8(10) 4_576 .
C2 N1 H13 106.5(10) . .
C3 N1 H13 102.7(10) . .
P1 O2 H3 115.4(19) . .
P1 O3 Fe1 126.54(5) . .
P2 O4 Fe1 155.45(6) 4_575 .
Fe1 O5 H8 123.9(16) . .
Fe1 O5 H9 118.5(17) . .
H8 O5 H9 117(2) . .
Fe1 O6 H6 135.9(16) . .
Fe1 O6 H7 116.8(15) . .
H6 O6 H7 107(2) . .
P2 O7 Fe1 127.41(5) . .
Fe1 O8 H4 118.5(18) . .
Fe1 O8 H5 114.3(19) . .
H4 O8 H5 112(3) . .
P2 O9 H10 112.2(17) . .
P3 O11 H16 114.4(16) . .
O1 P1 O3 115.05(5) . .
O1 P1 O2 112.23(5) . .
O3 P1 O2 110.55(6) . .
O1 P1 C1 108.90(5) . .
O3 P1 C1 110.18(5) . .
O2 P1 C1 98.68(5) . .
O4 P2 O7 115.55(5) 4_576 .
O4 P2 O9 110.97(5) 4_576 .
O7 P2 O9 109.34(5) . .
O4 P2 C3 109.36(5) 4_576 .
O7 P2 C3 110.30(5) . .
O9 P2 C3 100.24(5) . .
O12 P3 O10 115.32(5) . .
O12 P3 O11 112.84(5) . .
O10 P3 O11 107.04(5) . .
O12 P3 C2 107.46(5) . .
O10 P3 C2 109.14(5) . .
O11 P3 C2 104.47(5) . .
O4 Fe1 O7 177.44(4) . .
O4 Fe1 O5 89.05(4) . .
O7 Fe1 O5 93.51(4) . .
O4 Fe1 O6 87.12(4) . .
O7 Fe1 O6 93.03(4) . .
O5 Fe1 O6 84.57(5) . .
O4 Fe1 O3 88.08(3) . .
O7 Fe1 O3 92.02(3) . .
O5 Fe1 O3 89.91(5) . .
O6 Fe1 O3 172.74(4) . .
O4 Fe1 O8 86.44(4) . .
O7 Fe1 O8 91.03(4) . .
O5 Fe1 O8 169.34(4) . .
O6 Fe1 O8 85.56(4) . .
O3 Fe1 O8 99.58(4) . .

loop_
_geom_bond_atom_site_label_1
_geom_bond_atom_site_label_2
_geom_bond_distance
_geom_bond_site_symmetry_2
C1 N1 1.5025(13) 4_575
C1 P1 1.8273(10) .
C1 H1 0.983(16) .
C1 H2 0.944(17) .
C2 N1 1.5074(13) .
C2 P3 1.8315(11) .
C2 H14 0.960(17) .
C2 H15 0.977(16) .
C3 N1 1.5117(13) .
C3 P2 1.8291(11) .
C3 H11 0.901(18) .
C3 H12 0.963(16) .
N1 C1 1.5024(13) 4_576
N1 H13 0.879(16) .
O1 P1 1.5020(8) .
O2 P1 1.5627(9) .
O2 H3 0.76(2) .
O3 P1 1.5041(9) .
O3 Fe1 2.1622(9) .
O4 P2 1.4971(8) 4_575
O4 Fe1 2.0584(8) .
O5 Fe1 2.1271(10) .
O5 H8 0.78(2) .
O5 H9 0.74(2) .
O6 Fe1 2.1519(9) .
O6 H6 0.81(2) .
O6 H7 0.81(2) .
O7 P2 1.5027(8) .
O7 Fe1 2.0810(8) .
O8 Fe1 2.2048(10) .
O8 H4 0.79(3) .
O8 H5 0.77(3) .
O9 P2 1.5667(9) .
O9 H10 0.74(2) .
O10 P3 1.5175(8) .
O11 P3 1.5639(9) .
O11 H16 0.77(2) .
O12 P3 1.5008(8) .
P2 O4 1.4970(8) 4_576
